data_1555765
loop_
_publ_author_name
'Yang, Changjiang'
'Liu, Wei'
'He, Zijian'
'He, Zhengjie'

_publ_section_title
;
 Divergent Reactivity of Nitrocyclopropanes with Huisgen Zwitterions and
 Facile Syntheses of 3-Alkoxy Pyrazolines and Pyrazoles.
;
_journal_issue 19
_journal_name_full 'Organic letters'
_journal_page_first 4936
_journal_page_last 4939
_journal_paper_doi 10.1021/acs.orglett.6b02415
_journal_volume 18
_journal_year 2016
_chemical_formula_sum 'C23 H30 N2 O7'
_chemical_formula_weight 446.49
_space_group_IT_number 14
_space_group_name_Hall '-P 2yn'
_space_group_name_H-M_alt 'P 1 21/n 1'
_symmetry_cell_setting monoclinic
_symmetry_space_group_name_H-M 'P 1 21/n 1'
_atom_sites_solution_hydrogens geom
_atom_sites_solution_primary direct
_atom_sites_solution_secondary difmap
_audit_creation_method SHELXL-97
_cell_angle_alpha 90.00
_cell_angle_beta 93.62(3)
_cell_angle_gamma 90.00
_cell_formula_units_Z 4
_cell_length_a 9.0774(18)
_cell_length_b 15.150(3)
_cell_length_c 16.882(3)
_cell_measurement_reflns_used 5847
_cell_measurement_temperature 113(2)
_cell_measurement_theta_max 27.9024
_cell_measurement_theta_min 1.8077
_cell_volume 2317.0(8)
_computing_cell_refinement crystalclear
_computing_data_collection crystalclear
_computing_data_reduction crystalclear
_computing_molecular_graphics 'Bruker SHELXTL'
_computing_publication_material 'Bruker SHELXTL'
_computing_structure_refinement 'SHELXL-97 (Sheldrick, 1997)'
_computing_structure_solution 'SHELXS-97 (Sheldrick, 1990)'
_diffrn_ambient_temperature 113(2)
_diffrn_measured_fraction_theta_full 0.998
_diffrn_measured_fraction_theta_max 0.998
_diffrn_measurement_device_type 'rigaku saturn'
_diffrn_measurement_method '\w scans'
_diffrn_radiation_monochromator confocal
_diffrn_radiation_source 'rotating anode'
_diffrn_radiation_type MoK\a
_diffrn_radiation_wavelength 0.71073
_diffrn_reflns_av_R_equivalents 0.0555
_diffrn_reflns_av_sigmaI/netI 0.0467
_diffrn_reflns_limit_h_max 10
_diffrn_reflns_limit_h_min -10
_diffrn_reflns_limit_k_max 17
_diffrn_reflns_limit_k_min -18
_diffrn_reflns_limit_l_max 19
_diffrn_reflns_limit_l_min -20
_diffrn_reflns_number 15767
_diffrn_reflns_theta_full 25.01
_diffrn_reflns_theta_max 25.01
_diffrn_reflns_theta_min 1.81
_diffrn_standards_decay_% 0
_diffrn_standards_interval_count 0
_diffrn_standards_interval_time 0
_diffrn_standards_number 0
_exptl_absorpt_coefficient_mu 0.095
_exptl_absorpt_correction_T_max 0.9887
_exptl_absorpt_correction_T_min 0.9813
_exptl_absorpt_correction_type multi-scan
_exptl_absorpt_process_details crystalclear
_exptl_crystal_colour colorless
_exptl_crystal_density_diffrn 1.280
_exptl_crystal_density_method 'not measured'
_exptl_crystal_description block
_exptl_crystal_F_000 952
_exptl_crystal_size_max 0.20
_exptl_crystal_size_mid 0.18
_exptl_crystal_size_min 0.12
_refine_diff_density_max 0.999
_refine_diff_density_min -0.433
_refine_diff_density_rms 0.067
_refine_ls_extinction_coef 0.039(5)
_refine_ls_extinction_expression Fc^*^=kFc[1+0.001xFc^2^\l^3^/sin(2\q)]^-1/4^
_refine_ls_extinction_method SHELXL
_refine_ls_goodness_of_fit_ref 1.040
_refine_ls_hydrogen_treatment constr
_refine_ls_matrix_type full
_refine_ls_number_parameters 296
_refine_ls_number_reflns 4065
_refine_ls_number_restraints 0
_refine_ls_restrained_S_all 1.040
_refine_ls_R_factor_all 0.0824
_refine_ls_R_factor_gt 0.0661
_refine_ls_shift/su_max 0.001
_refine_ls_shift/su_mean 0.000
_refine_ls_structure_factor_coef Fsqd
_refine_ls_weighting_details 'calc w=1/[\s^2^(Fo^2^)+(0.1323P)^2^+1.1037P] where P=(Fo^2^+2Fc^2^)/3'
_refine_ls_weighting_scheme calc
_refine_ls_wR_factor_gt 0.1930
_refine_ls_wR_factor_ref 0.2099
_reflns_number_gt 2983
_reflns_number_total 4065
_reflns_threshold_expression >2sigma(I)
_cod_data_source_file ol6b02415_si_002.cif
_cod_data_source_block shelxl
_cod_depositor_comments
;
The following automatic conversions were performed:

data item '_exptl_absorpt_correction_type' value 'MULTI-SCAN' was
changed to 'multi-scan' in accordance with the
/home/saulius/struct/COD-crude-data/automatic-downloads/DataCite-retrospective/ACS/depositions/lib/dictionaries/cif_core.dic
dictionary named 'cif_core.dic' version 2.4.2 last updated on
2011-04-26.

data item '_refine_ls_hydrogen_treatment' value 'CONSTR' was changed
to 'constr' in accordance with the
/home/saulius/struct/COD-crude-data/automatic-downloads/DataCite-retrospective/ACS/depositions/lib/dictionaries/cif_core.dic
dictionary named 'cif_core.dic' version 2.4.2 last updated on
2011-04-26.

data item '_symmetry_cell_setting' value 'Monoclinic' was changed to
'monoclinic' in accordance with the
/home/saulius/struct/COD-crude-data/automatic-downloads/DataCite-retrospective/ACS/depositions/lib/dictionaries/cif_core.dic
dictionary named 'cif_core.dic' version 2.4.2 last updated on
2011-04-26.

Automatic conversion script
Id: cif_fix_values 6909 2019-04-08 15:41:33Z antanas 
;
_cod_original_sg_symbol_H-M P2(1)/n
_cod_database_code 1555765

loop_
_symmetry_equiv_pos_as_xyz
'x, y, z'
'-x+1/2, y+1/2, -z+1/2'
'-x, -y, -z'
'x-1/2, -y-1/2, z-1/2'

loop_
_atom_site_label
_atom_site_type_symbol
_atom_site_fract_x
_atom_site_fract_y
_atom_site_fract_z
_atom_site_U_iso_or_equiv
_atom_site_adp_type
_atom_site_occupancy
_atom_site_symmetry_multiplicity
_atom_site_calc_flag
_atom_site_refinement_flags
O1 O 0.3092(2) 0.91205(15) 0.27867(11) 0.0346(6) Uani 1 1 d .
O2 O 0.5045(2) 0.88112(13) 0.20410(10) 0.0276(5) Uani 1 1 d .
O3 O 0.8210(2) 0.72417(14) 0.39894(12) 0.0337(5) Uani 1 1 d .
O4 O 0.3534(3) 0.65143(16) 0.42991(16) 0.0505(7) Uani 1 1 d .
O5 O 0.5674(3) 0.59941(14) 0.39112(15) 0.0471(7) Uani 1 1 d .
O6 O 0.6226(3) 0.68183(15) 0.56501(13) 0.0402(6) Uani 1 1 d .
O7 O 0.6899(2) 0.82266(14) 0.54387(12) 0.0360(6) Uani 1 1 d .
N1 N 0.5145(3) 0.84367(16) 0.33262(13) 0.0262(6) Uani 1 1 d .
N2 N 0.6593(3) 0.81217(15) 0.32236(13) 0.0257(6) Uani 1 1 d .
C1 C 0.6906(3) 0.76204(18) 0.38161(16) 0.0250(6) Uani 1 1 d .
C2 C 0.5655(3) 0.74826(17) 0.43738(15) 0.0231(6) Uani 1 1 d .
C3 C 0.4707(3) 0.82700(17) 0.41138(15) 0.0224(6) Uani 1 1 d .
C4 C 0.3813(3) 0.87921(18) 0.45011(16) 0.0247(6) Uani 1 1 d .
H4 H 0.3401 0.9274 0.4203 0.030 Uiso 1 1 calc R
C5 C 0.3373(3) 0.87298(17) 0.53263(15) 0.0227(6) Uani 1 1 d .
C6 C 0.3014(3) 0.79354(18) 0.56927(16) 0.0251(6) Uani 1 1 d .
H6 H 0.3040 0.7397 0.5405 0.030 Uiso 1 1 calc R
C7 C 0.2619(3) 0.79319(19) 0.64768(16) 0.0281(7) Uani 1 1 d .
H7 H 0.2365 0.7391 0.6718 0.034 Uiso 1 1 calc R
C8 C 0.2593(3) 0.87078(19) 0.69077(16) 0.0283(7) Uani 1 1 d .
H8 H 0.2348 0.8699 0.7446 0.034 Uiso 1 1 calc R
C9 C 0.2929(3) 0.95004(19) 0.65461(16) 0.0285(7) Uani 1 1 d .
H9 H 0.2914 1.0036 0.6838 0.034 Uiso 1 1 calc R
C10 C 0.3286(3) 0.95106(18) 0.57607(16) 0.0266(6) Uani 1 1 d .
H10 H 0.3476 1.0058 0.5513 0.032 Uiso 1 1 calc R
C11 C 0.4313(3) 0.88206(18) 0.27140(15) 0.0259(6) Uani 1 1 d .
C12 C 0.4259(3) 0.9240(2) 0.13560(15) 0.0312(7) Uani 1 1 d .
H12 H 0.3182 0.9100 0.1354 0.037 Uiso 1 1 calc R
C13 C 0.4894(4) 0.8839(2) 0.06271(17) 0.0430(8) Uani 1 1 d .
H13A H 0.5943 0.8991 0.0621 0.064 Uiso 1 1 calc R
H13B H 0.4364 0.9071 0.0148 0.064 Uiso 1 1 calc R
H13C H 0.4787 0.8195 0.0642 0.064 Uiso 1 1 calc R
C14 C 0.4479(4) 1.0222(2) 0.14164(18) 0.0362(7) Uani 1 1 d .
H14A H 0.4126 1.0434 0.1919 0.054 Uiso 1 1 calc R
H14B H 0.3922 1.0513 0.0974 0.054 Uiso 1 1 calc R
H14C H 0.5530 1.0360 0.1395 0.054 Uiso 1 1 calc R
C15 C 0.9459(3) 0.7570(2) 0.3557(2) 0.0394(8) Uani 1 1 d .
H15A H 0.9148 0.7633 0.2987 0.047 Uiso 1 1 calc R
H15B H 1.0277 0.7137 0.3604 0.047 Uiso 1 1 calc R
C16 C 0.9986(4) 0.8433(3) 0.3875(2) 0.0480(9) Uani 1 1 d .
H16A H 0.9186 0.8867 0.3813 0.072 Uiso 1 1 calc R
H16B H 1.0825 0.8633 0.3584 0.072 Uiso 1 1 calc R
H16C H 1.0294 0.8371 0.4439 0.072 Uiso 1 1 calc R
C17 C 0.4819(3) 0.66075(19) 0.41982(16) 0.0299(7) Uani 1 1 d .
C18 C 0.4932(5) 0.5135(2) 0.3721(3) 0.0693(14) Uani 1 1 d .
H18A H 0.4627 0.4862 0.4218 0.083 Uiso 1 1 calc R
H18B H 0.4031 0.5243 0.3373 0.083 Uiso 1 1 calc R
C19 C 0.5854(6) 0.4553(3) 0.3344(4) 0.0937(19) Uani 1 1 d .
H19A H 0.6188 0.4830 0.2862 0.141 Uiso 1 1 calc R
H19B H 0.5310 0.4011 0.3202 0.141 Uiso 1 1 calc R
H19C H 0.6711 0.4409 0.3703 0.141 Uiso 1 1 calc R
C20 C 0.6266(3) 0.74634(19) 0.52398(16) 0.0267(6) Uani 1 1 d .
C21 C 0.7727(4) 0.8250(3) 0.6220(2) 0.0528(10) Uani 1 1 d .
H21 H 0.8293 0.7688 0.6303 0.063 Uiso 1 1 calc R
C22 C 0.6697(6) 0.8341(4) 0.6835(3) 0.0888(18) Uani 1 1 d .
H22A H 0.6183 0.8908 0.6774 0.133 Uiso 1 1 calc R
H22B H 0.7234 0.8316 0.7357 0.133 Uiso 1 1 calc R
H22C H 0.5975 0.7860 0.6790 0.133 Uiso 1 1 calc R
C23 C 0.8779(5) 0.9000(3) 0.6180(3) 0.0671(13) Uani 1 1 d .
H23A H 0.9408 0.8908 0.5736 0.101 Uiso 1 1 calc R
H23B H 0.9396 0.9033 0.6676 0.101 Uiso 1 1 calc R
H23C H 0.8227 0.9552 0.6100 0.101 Uiso 1 1 calc R

loop_
_atom_site_aniso_label
_atom_site_aniso_U_11
_atom_site_aniso_U_22
_atom_site_aniso_U_33
_atom_site_aniso_U_23
_atom_site_aniso_U_13
_atom_site_aniso_U_12
O1 0.0280(12) 0.0496(14) 0.0266(11) 0.0070(9) 0.0038(8) 0.0052(10)
O2 0.0324(11) 0.0328(11) 0.0180(9) 0.0032(7) 0.0046(8) -0.0004(8)
O3 0.0234(11) 0.0401(13) 0.0383(12) 0.0088(9) 0.0077(9) 0.0026(9)
O4 0.0384(14) 0.0406(14) 0.0744(17) -0.0251(12) 0.0197(12) -0.0181(11)
O5 0.0540(15) 0.0208(11) 0.0707(16) -0.0028(10) 0.0372(13) -0.0050(10)
O6 0.0417(13) 0.0427(14) 0.0361(12) 0.0182(10) 0.0010(10) -0.0040(10)
O7 0.0391(13) 0.0366(13) 0.0309(11) 0.0004(9) -0.0092(9) -0.0112(9)
N1 0.0230(12) 0.0348(14) 0.0213(11) 0.0046(9) 0.0061(9) 0.0018(10)
N2 0.0222(12) 0.0290(13) 0.0264(12) -0.0003(9) 0.0057(9) -0.0024(10)
C1 0.0225(15) 0.0253(14) 0.0275(15) 0.0000(11) 0.0056(11) -0.0008(11)
C2 0.0226(14) 0.0223(14) 0.0247(14) 0.0011(10) 0.0038(11) -0.0025(11)
C3 0.0226(14) 0.0251(14) 0.0192(13) 0.0022(10) -0.0004(10) -0.0055(11)
C4 0.0247(14) 0.0241(14) 0.0254(14) 0.0027(10) 0.0017(11) -0.0020(11)
C5 0.0194(13) 0.0258(14) 0.0230(13) 0.0015(10) 0.0029(11) 0.0000(11)
C6 0.0270(15) 0.0217(14) 0.0272(14) -0.0022(10) 0.0063(11) 0.0002(11)
C7 0.0292(15) 0.0264(15) 0.0296(14) 0.0043(11) 0.0092(12) -0.0006(12)
C8 0.0302(15) 0.0307(16) 0.0247(14) -0.0023(11) 0.0077(12) 0.0024(12)
C9 0.0293(15) 0.0270(15) 0.0296(15) -0.0058(11) 0.0060(12) 0.0010(12)
C10 0.0247(14) 0.0209(14) 0.0349(15) 0.0034(11) 0.0061(12) 0.0011(11)
C11 0.0285(16) 0.0285(15) 0.0209(13) 0.0011(11) 0.0043(11) -0.0052(12)
C12 0.0344(17) 0.0388(18) 0.0201(14) 0.0058(11) 0.0007(12) -0.0008(13)
C13 0.061(2) 0.047(2) 0.0216(15) -0.0031(13) 0.0063(14) -0.0034(16)
C14 0.0428(19) 0.0351(18) 0.0310(15) 0.0073(12) 0.0045(13) 0.0022(14)
C15 0.0256(16) 0.051(2) 0.0428(18) 0.0061(14) 0.0117(14) 0.0008(14)
C16 0.0297(18) 0.063(2) 0.051(2) 0.0080(17) 0.0003(15) -0.0070(16)
C17 0.0358(17) 0.0252(15) 0.0298(15) -0.0026(11) 0.0120(13) -0.0047(12)
C18 0.091(3) 0.0222(19) 0.102(3) -0.0105(18) 0.063(3) -0.0174(19)
C19 0.102(4) 0.041(3) 0.146(5) -0.019(3) 0.066(4) -0.022(3)
C20 0.0244(15) 0.0292(16) 0.0266(14) 0.0027(11) 0.0031(11) -0.0024(11)
C21 0.056(2) 0.060(2) 0.0401(19) -0.0051(17) -0.0104(17) -0.0038(19)
C22 0.059(3) 0.132(5) 0.074(3) -0.049(3) -0.005(2) 0.012(3)
C23 0.049(2) 0.063(3) 0.086(3) -0.026(2) -0.026(2) -0.001(2)

loop_
_atom_type_symbol
_atom_type_description
_atom_type_scat_dispersion_real
_atom_type_scat_dispersion_imag
_atom_type_scat_source
C C 0.0033 0.0016 'International Tables Vol C Tables 4.2.6.8 and 6.1.1.4'
H H 0.0000 0.0000 'International Tables Vol C Tables 4.2.6.8 and 6.1.1.4'
N N 0.0061 0.0033 'International Tables Vol C Tables 4.2.6.8 and 6.1.1.4'
O O 0.0106 0.0060 'International Tables Vol C Tables 4.2.6.8 and 6.1.1.4'

loop_
_geom_angle_atom_site_label_1
_geom_angle_atom_site_label_2
_geom_angle_atom_site_label_3
_geom_angle
C11 O2 C12 114.6(2)
C1 O3 C15 116.6(2)
C17 O5 C18 115.1(3)
C20 O7 C21 115.8(2)
C11 N1 N2 121.4(2)
C11 N1 C3 127.0(2)
N2 N1 C3 111.6(2)
C1 N2 N1 105.5(2)
N2 C1 O3 125.5(2)
N2 C1 C2 115.2(2)
O3 C1 C2 119.3(2)
C3 C2 C20 117.1(2)
C3 C2 C1 98.3(2)
C20 C2 C1 110.6(2)
C3 C2 C17 110.8(2)
C20 C2 C17 108.1(2)
C1 C2 C17 111.8(2)
C4 C3 N1 124.3(2)
C4 C3 C2 132.5(2)
N1 C3 C2 102.7(2)
C3 C4 C5 129.4(3)
C3 C4 H4 115.3
C5 C4 H4 115.3
C10 C5 C6 118.3(2)
C10 C5 C4 118.0(2)
C6 C5 C4 123.8(2)
C7 C6 C5 120.3(3)
C7 C6 H6 119.9
C5 C6 H6 119.9
C8 C7 C6 120.7(3)
C8 C7 H7 119.7
C6 C7 H7 119.7
C7 C8 C9 119.5(2)
C7 C8 H8 120.3
C9 C8 H8 120.3
C10 C9 C8 120.1(3)
C10 C9 H9 120.0
C8 C9 H9 120.0
C9 C10 C5 121.2(3)
C9 C10 H10 119.4
C5 C10 H10 119.4
O1 C11 O2 126.2(3)
O1 C11 N1 123.2(2)
O2 C11 N1 110.6(2)
O2 C12 C14 109.1(2)
O2 C12 C13 105.7(2)
C14 C12 C13 113.3(3)
O2 C12 H12 109.5
C14 C12 H12 109.5
C13 C12 H12 109.5
C12 C13 H13A 109.5
C12 C13 H13B 109.5
H13A C13 H13B 109.5
C12 C13 H13C 109.5
H13A C13 H13C 109.5
H13B C13 H13C 109.5
C12 C14 H14A 109.5
C12 C14 H14B 109.5
H14A C14 H14B 109.5
C12 C14 H14C 109.5
H14A C14 H14C 109.5
H14B C14 H14C 109.5
O3 C15 C16 111.0(3)
O3 C15 H15A 109.4
C16 C15 H15A 109.4
O3 C15 H15B 109.4
C16 C15 H15B 109.4
H15A C15 H15B 108.0
C15 C16 H16A 109.5
C15 C16 H16B 109.5
H16A C16 H16B 109.5
C15 C16 H16C 109.5
H16A C16 H16C 109.5
H16B C16 H16C 109.5
O4 C17 O5 124.7(3)
O4 C17 C2 123.0(3)
O5 C17 C2 112.3(2)
C19 C18 O5 111.9(3)
C19 C18 H18A 109.2
O5 C18 H18A 109.2
C19 C18 H18B 109.2
O5 C18 H18B 109.2
H18A C18 H18B 107.9
C18 C19 H19A 109.5
C18 C19 H19B 109.5
H19A C19 H19B 109.5
C18 C19 H19C 109.5
H19A C19 H19C 109.5
H19B C19 H19C 109.5
O6 C20 O7 126.4(3)
O6 C20 C2 123.0(3)
O7 C20 C2 110.5(2)
C22 C21 O7 109.1(3)
C22 C21 C23 114.0(4)
O7 C21 C23 105.6(3)
C22 C21 H21 109.3
O7 C21 H21 109.3
C23 C21 H21 109.3
C21 C22 H22A 109.5
C21 C22 H22B 109.5
H22A C22 H22B 109.5
C21 C22 H22C 109.5
H22A C22 H22C 109.5
H22B C22 H22C 109.5
C21 C23 H23A 109.5
C21 C23 H23B 109.5
H23A C23 H23B 109.5
C21 C23 H23C 109.5
H23A C23 H23C 109.5
H23B C23 H23C 109.5

loop_
_geom_bond_atom_site_label_1
_geom_bond_atom_site_label_2
_geom_bond_distance
O1 C11 1.211(3)
O2 C11 1.352(3)
O2 C12 1.471(3)
O3 C1 1.331(3)
O3 C15 1.474(4)
O4 C17 1.197(4)
O5 C17 1.322(4)
O5 C18 1.491(4)
O6 C20 1.200(3)
O7 C20 1.325(3)
O7 C21 1.477(4)
N1 C11 1.371(4)
N1 N2 1.419(3)
N1 C3 1.434(3)
N2 C1 1.274(4)
C1 C2 1.534(4)
C2 C3 1.520(4)
C2 C20 1.531(4)
C2 C17 1.547(4)
C3 C4 1.333(4)
C4 C5 1.476(4)
C4 H4 0.9500
C5 C10 1.397(4)
C5 C6 1.401(4)
C6 C7 1.393(4)
C6 H6 0.9500
C7 C8 1.383(4)
C7 H7 0.9500
C8 C9 1.390(4)
C8 H8 0.9500
C9 C10 1.385(4)
C9 H9 0.9500
C10 H10 0.9500
C12 C14 1.505(4)
C12 C13 1.518(4)
C12 H12 1.0000
C13 H13A 0.9800
C13 H13B 0.9800
C13 H13C 0.9800
C14 H14A 0.9800
C14 H14B 0.9800
C14 H14C 0.9800
C15 C16 1.482(5)
C15 H15A 0.9900
C15 H15B 0.9900
C16 H16A 0.9800
C16 H16B 0.9800
C16 H16C 0.9800
C18 C19 1.398(6)
C18 H18A 0.9900
C18 H18B 0.9900
C19 H19A 0.9800
C19 H19B 0.9800
C19 H19C 0.9800
C21 C22 1.446(6)
C21 C23 1.489(6)
C21 H21 1.0000
C22 H22A 0.9800
C22 H22B 0.9800
C22 H22C 0.9800
C23 H23A 0.9800
C23 H23B 0.9800
C23 H23C 0.9800

loop_
_geom_torsion_atom_site_label_1
_geom_torsion_atom_site_label_2
_geom_torsion_atom_site_label_3
_geom_torsion_atom_site_label_4
_geom_torsion
C11 N1 N2 C1 -164.1(3)
C3 N1 N2 C1 13.9(3)
N1 N2 C1 O3 -174.2(3)
N1 N2 C1 C2 3.9(3)
C15 O3 C1 N2 13.0(4)
C15 O3 C1 C2 -165.1(2)
N2 C1 C2 C3 -18.2(3)
O3 C1 C2 C3 160.0(2)
N2 C1 C2 C20 -141.3(2)
O3 C1 C2 C20 36.9(3)
N2 C1 C2 C17 98.2(3)
O3 C1 C2 C17 -83.6(3)
C11 N1 C3 C4 -34.5(4)
N2 N1 C3 C4 147.6(3)
C11 N1 C3 C2 152.9(3)
N2 N1 C3 C2 -25.0(3)
C20 C2 C3 C4 -29.9(4)
C1 C2 C3 C4 -148.1(3)
C17 C2 C3 C4 94.7(3)
C20 C2 C3 N1 141.9(2)
C1 C2 C3 N1 23.7(2)
C17 C2 C3 N1 -93.5(2)
N1 C3 C4 C5 -174.9(3)
C2 C3 C4 C5 -4.6(5)
C3 C4 C5 C10 139.4(3)
C3 C4 C5 C6 -41.7(4)
C10 C5 C6 C7 -1.6(4)
C4 C5 C6 C7 179.5(3)
C5 C6 C7 C8 -0.8(4)
C6 C7 C8 C9 1.6(4)
C7 C8 C9 C10 0.0(4)
C8 C9 C10 C5 -2.5(4)
C6 C5 C10 C9 3.2(4)
C4 C5 C10 C9 -177.8(3)
C12 O2 C11 O1 2.2(4)
C12 O2 C11 N1 -177.9(2)
N2 N1 C11 O1 -177.7(3)
C3 N1 C11 O1 4.6(5)
N2 N1 C11 O2 2.3(3)
C3 N1 C11 O2 -175.4(2)
C11 O2 C12 C14 81.0(3)
C11 O2 C12 C13 -156.8(2)
C1 O3 C15 C16 76.2(3)
C18 O5 C17 O4 -0.9(5)
C18 O5 C17 C2 -179.4(3)
C3 C2 C17 O4 -40.2(4)
C20 C2 C17 O4 89.3(4)
C1 C2 C17 O4 -148.8(3)
C3 C2 C17 O5 138.3(3)
C20 C2 C17 O5 -92.1(3)
C1 C2 C17 O5 29.8(3)
C17 O5 C18 C19 173.7(4)
C21 O7 C20 O6 5.0(4)
C21 O7 C20 C2 -171.2(3)
C3 C2 C20 O6 134.2(3)
C1 C2 C20 O6 -114.4(3)
C17 C2 C20 O6 8.3(4)
C3 C2 C20 O7 -49.4(3)
C1 C2 C20 O7 61.9(3)
C17 C2 C20 O7 -175.3(2)
C20 O7 C21 C22 -78.6(4)
C20 O7 C21 C23 158.5(3)
